data_2107274
loop_
_publ_author_name
'Wind, Julia'
'Auckett, Josie E.'
'Withers, Ray L.'
'Piltz, Ross O.'
'Maljuk, Andrey'
'Ling, Chris D.'

_publ_section_title
;
 Type II Bi~1{-~<i>x</i>}W<i>~x~</i>O~1.5+1.5<i>x~</i>: a
 (3+3)-dimensional commensurate modulation that stabilizes the fast-ion
 conducting delta phase of bismuth oxide
;
_journal_coeditor_code XW5002
_journal_issue 6
_journal_name_full 'Acta Crystallographica Section B'
_journal_page_first 679
_journal_page_last 687
_journal_paper_doi 10.1107/S2052520615018351
_journal_volume 71
_journal_year 2015
_chemical_formula_sum 'Bi23 O46.5 W4'
_chemical_formula_weight 6285.9
_chemical_name_systematic ' ?'
_space_group_IT_number 216
_symmetry_cell_setting cubic
_symmetry_space_group_name_Hall 'F -4 2 3'
_symmetry_space_group_name_H-M 'F -4 3 m'
_cell_angle_alpha 90
_cell_angle_beta 90
_cell_angle_gamma 90
_cell_formula_units_Z 4
_cell_length_a 16.633
_cell_length_b 16.633
_cell_length_c 16.633
_cell_measurement_temperature 293
_cell_volume 4601.631
_diffrn_ambient_temperature 293
_diffrn_measured_fraction_theta_full 0.84
_diffrn_measured_fraction_theta_max 0.66
_diffrn_radiation_type Neutron
_diffrn_radiation_wavelength 1
_diffrn_reflns_limit_h_max 20
_diffrn_reflns_limit_h_min 2
_diffrn_reflns_limit_k_max 14
_diffrn_reflns_limit_k_min 0
_diffrn_reflns_limit_l_max 12
_diffrn_reflns_limit_l_min 0
_diffrn_reflns_number 299
_diffrn_reflns_theta_full 30.67
_diffrn_reflns_theta_max 38.46
_diffrn_reflns_theta_min 5.72
_exptl_absorpt_coefficient_mu 0.004
_exptl_crystal_colour yellow
_exptl_crystal_density_diffrn 9.0733
_exptl_crystal_F_000 10308
_exptl_crystal_size_rad 0.5
_refine_ls_abs_structure_details '  12 of Friedel pairs used in the refinement'
_refine_ls_extinction_method 'B-C type 1 Gaussian isotropic (Becker & Coppens, 1974)'
_refine_ls_goodness_of_fit_ref 11.69
_refine_ls_number_constraints 8
_refine_ls_number_parameters 21
_refine_ls_number_reflns 162
_refine_ls_number_restraints 0
_refine_ls_R_factor_all 0.2490
_refine_ls_R_factor_gt 0.2490
_refine_ls_shift/su_max 0.0316
_refine_ls_shift/su_mean 0.0097
_refine_ls_structure_factor_coef F
_refine_ls_weighting_details w=1/(\s^2^(F)+0.0001F^2^)
_refine_ls_weighting_scheme sigma
_refine_ls_wR_factor_gt 0.2732
_refine_ls_wR_factor_ref 0.2732
_reflns_number_gt 162
_reflns_number_total 299
_reflns_threshold_expression I>3\s(I)
_cod_data_source_file xw5002sup1.cif
_cod_data_source_block I
_cod_original_cell_volume 4601.63
_cod_original_sg_symbol_Hall 'F -4;2;3'
_cod_database_code 2107274

loop_
_space_group_symop_id
_space_group_symop_operation_xyz
1 x,y,z
2 -x,-y,z
3 -x,y,-z
4 x,-y,-z
5 z,x,y
6 z,-x,-y
7 -z,-x,y
8 -z,x,-y
9 y,z,x
10 -y,z,-x
11 y,-z,-x
12 -y,-z,x
13 y,x,z
14 -y,-x,z
15 y,-x,-z
16 -y,x,-z
17 x,z,y
18 -x,z,-y
19 -x,-z,y
20 x,-z,-y
21 z,y,x
22 z,-y,-x
23 -z,y,-x
24 -z,-y,x
25 x,y+1/2,z+1/2
26 -x,-y+1/2,z+1/2
27 -x,y+1/2,-z+1/2
28 x,-y+1/2,-z+1/2
29 z,x+1/2,y+1/2
30 z,-x+1/2,-y+1/2
31 -z,-x+1/2,y+1/2
32 -z,x+1/2,-y+1/2
33 y,z+1/2,x+1/2
34 -y,z+1/2,-x+1/2
35 y,-z+1/2,-x+1/2
36 -y,-z+1/2,x+1/2
37 y,x+1/2,z+1/2
38 -y,-x+1/2,z+1/2
39 y,-x+1/2,-z+1/2
40 -y,x+1/2,-z+1/2
41 x,z+1/2,y+1/2
42 -x,z+1/2,-y+1/2
43 -x,-z+1/2,y+1/2
44 x,-z+1/2,-y+1/2
45 z,y+1/2,x+1/2
46 z,-y+1/2,-x+1/2
47 -z,y+1/2,-x+1/2
48 -z,-y+1/2,x+1/2
49 x+1/2,y,z+1/2
50 -x+1/2,-y,z+1/2
51 -x+1/2,y,-z+1/2
52 x+1/2,-y,-z+1/2
53 z+1/2,x,y+1/2
54 z+1/2,-x,-y+1/2
55 -z+1/2,-x,y+1/2
56 -z+1/2,x,-y+1/2
57 y+1/2,z,x+1/2
58 -y+1/2,z,-x+1/2
59 y+1/2,-z,-x+1/2
60 -y+1/2,-z,x+1/2
61 y+1/2,x,z+1/2
62 -y+1/2,-x,z+1/2
63 y+1/2,-x,-z+1/2
64 -y+1/2,x,-z+1/2
65 x+1/2,z,y+1/2
66 -x+1/2,z,-y+1/2
67 -x+1/2,-z,y+1/2
68 x+1/2,-z,-y+1/2
69 z+1/2,y,x+1/2
70 z+1/2,-y,-x+1/2
71 -z+1/2,y,-x+1/2
72 -z+1/2,-y,x+1/2
73 x+1/2,y+1/2,z
74 -x+1/2,-y+1/2,z
75 -x+1/2,y+1/2,-z
76 x+1/2,-y+1/2,-z
77 z+1/2,x+1/2,y
78 z+1/2,-x+1/2,-y
79 -z+1/2,-x+1/2,y
80 -z+1/2,x+1/2,-y
81 y+1/2,z+1/2,x
82 -y+1/2,z+1/2,-x
83 y+1/2,-z+1/2,-x
84 -y+1/2,-z+1/2,x
85 y+1/2,x+1/2,z
86 -y+1/2,-x+1/2,z
87 y+1/2,-x+1/2,-z
88 -y+1/2,x+1/2,-z
89 x+1/2,z+1/2,y
90 -x+1/2,z+1/2,-y
91 -x+1/2,-z+1/2,y
92 x+1/2,-z+1/2,-y
93 z+1/2,y+1/2,x
94 z+1/2,-y+1/2,-x
95 -z+1/2,y+1/2,-x
96 -z+1/2,-y+1/2,x

loop_
_atom_site_type_symbol
_atom_site_label
_atom_site_fract_x
_atom_site_fract_y
_atom_site_fract_z
_atom_site_U_iso_or_equiv
_atom_site_adp_type
_atom_site_calc_flag
_atom_site_occupancy
W W1 0.669(2) 0.831(2) 0.831(2) 0.020(4) Uiso d 1
Bi Bi1 0.0015(11) 0.8372(5) 0.8372(5) 0.020(4) Uiso d 1
Bi Bi2 0.5 0 0.8356(11) 0.020(4) Uiso d 1
Bi Bi3 0.3320(9) 0.8320(9) 0.8320(9) 0.020(4) Uiso d 1
Bi Bi4 0.5 0.5 0 0.020(4) Uiso d 1
O O1 0.9113(12) 0.9113(12) 0.9113(12) 0.006(8) Uiso d 1
O O2 0.0861(18) 0.9139(18) 0.9139(18) 0.010(10) Uiso d 0.75
O O3 0.4166(13) 0.9166(13) 0.761(2) 0.062(10) Uiso d 1
O O4 0.25 0.75 0.75 0.062(10) Uiso d 1
O O5 0.628(3) 0.75 0.75 0.072(10) Uiso d 1
O O6 0.726(3) 0.9142(16) 0.9142(16) 0.072(10) Uiso d 1
O O7 0.25 0.099(4) 0.25 0.062(10) Uiso d 0.75
O O8 0.410(2) 0.910(2) 0.910(2) 0.062(10) Uiso d 1

loop_
_atom_type_symbol
_atom_type_scat_length_neutron
_atom_type_scat_source
Bi 8.532 International_Tables_Vol_C
O 5.803 International_Tables_Vol_C
W 4.860 International_Tables_Vol_C

loop_
_geom_bond_atom_site_label_1
_geom_bond_atom_site_label_2
_geom_bond_site_symmetry_2
_geom_bond_distance
W1 O5 . 2.03(4)
W1 O5 30_566 2.03(4)
W1 O5 58_656 2.03(4)
W1 O6 . 2.17(5)
W1 O6 79_665 2.17(5)
W1 O6 58_656 2.17(5)
Bi1 O1 1_455 2.30(2)
Bi1 O2 . 2.29(3)
Bi1 O3 51_556 2.50(3)
Bi1 O3 36_665 2.50(3)
Bi1 O5 74_565 2.97(4)
Bi1 O6 5_455 2.67(4)
Bi1 O6 9_455 2.67(4)
Bi1 O7 33_555 2.62(4)
Bi2 O3 1_545 2.33(3)
Bi2 O3 2_665 2.33(3)
Bi2 O6 58_646 2.27(3)
Bi2 O6 59_466 2.27(3)
Bi2 O8 1_545 2.45(3)
Bi2 O8 2_665 2.45(3)
Bi3 O3 . 2.32(3)
Bi3 O3 77_455 2.32(3)
Bi3 O3 57_455 2.32(3)
Bi3 O4 . 2.363(15)
Bi3 O7 50_565 2.24(4)
Bi3 O7 6_566 2.24(4)
Bi3 O7 82_556 2.24(4)
Bi3 O8 . 2.26(4)
Bi4 O1 73_444 2.55(2)
Bi4 O1 74_664 2.55(2)
Bi4 O1 75_646 2.55(2)
Bi4 O1 76_466 2.55(2)
Bi4 O2 73_544 2.48(3)
Bi4 O2 74_564 2.48(3)
Bi4 O2 75_546 2.48(3)
Bi4 O2 76_566 2.48(3)
O1 O2 1_655 2.91(4)
O1 O2 2_675 2.91(4)
O1 O2 3_657 2.91(4)
O1 O6 . 3.08(5)
O1 O6 5_555 3.08(5)
O1 O6 9_555 3.08(5)
O2 O3 51_556 2.90(5)
O2 O3 77_455 2.90(5)
O2 O3 36_665 2.90(5)
O3 O6 58_656 2.82(3)
O3 O6 59_476 2.82(3)
O3 O7 50_565 2.79(2)
O3 O7 82_556 2.79(2)
O3 O8 . 2.50(5)
O4 O7 25_555 2.50(7)
O4 O7 50_565 2.50(7)
O4 O7 29_555 2.50(7)
O4 O7 6_566 2.50(7)
O4 O7 33_555 2.50(7)
O4 O7 82_556 2.50(7)
O5 O5 5_555 2.88(5)
O5 O5 30_566 2.88(5)
O5 O5 9_555 2.88(5)
O5 O5 58_656 2.88(5)
O5 O6 79_665 2.85(3)
O5 O6 56_656 2.85(3)
O5 O6 58_656 2.85(3)
O5 O6 84_665 2.85(3)
O6 O6 79_665 3.31(5)
O6 O6 58_656 3.31(5)

_cod_database_fobs_code 2107274
